data_7024879
loop_
_publ_author_name
'Lopez, Nazario'
'Zhao, Hanhua'
'Prosvirin, Andrey V.'
'Wernsdorfer, Wolfgang'
'Dunbar, Kim R.'

_publ_section_title
;
 A homologous heterospin series of mononuclear lanthanide/TCNQF(4) organic
 radical complexes.
;
_journal_issue 18
_journal_name_full 'Dalton transactions (Cambridge, England : 2003)'
_journal_page_first 4341
_journal_page_last 4352
_journal_paper_doi 10.1039/b922219g
_journal_volume 39
_journal_year 2010
_chemical_formula_moiety {[Sm(TCNQF4)2(H2O)7]}(TCNQF4)(3H2O)
_chemical_formula_sum 'C36 H20 F12 N12 O10 Sm'
_chemical_formula_weight 1158.99
_chemical_name_common
;Samarium(iii) 2,3,5,6-Tetrafluoro-7,7,8,8-
Tetracyanoquinodimethane'
;
_chemical_name_systematic
;Samarium(III)
2,3,5,6-Tetrafluoro-7,7,8,8-Tetracyanoquinodimethane'
;
_space_group_IT_number 14
_symmetry_cell_setting monoclinic
_symmetry_space_group_name_Hall '-P 2yn'
_symmetry_space_group_name_H-M 'P 1 21/n 1'
_atom_sites_solution_hydrogens geom
_atom_sites_solution_primary direct
_atom_sites_solution_secondary difmap
_audit_creation_method SHELXL-97
_cell_angle_alpha 90.00
_cell_angle_beta 97.016(4)
_cell_angle_gamma 90.00
_cell_formula_units_Z 4
_cell_length_a 13.562(2)
_cell_length_b 17.394(3)
_cell_length_c 18.316(3)
_cell_measurement_temperature 110(2)
_cell_volume 4288.3(12)
_computing_structure_refinement 'SHELXL-97 (Sheldrick, 1997)'
_computing_structure_solution 'SHELXS-97 (Sheldrick, 1990)'
_diffrn_ambient_temperature 110(2)
_diffrn_measured_fraction_theta_full 0.966
_diffrn_measured_fraction_theta_max 0.966
_diffrn_radiation_monochromator graphite
_diffrn_radiation_source 'fine-focus sealed tube'
_diffrn_radiation_type MoK\a
_diffrn_radiation_wavelength 0.71073
_diffrn_reflns_av_R_equivalents 0.0610
_diffrn_reflns_av_sigmaI/netI 0.0604
_diffrn_reflns_limit_h_max 17
_diffrn_reflns_limit_h_min -18
_diffrn_reflns_limit_k_max 23
_diffrn_reflns_limit_k_min -22
_diffrn_reflns_limit_l_max 24
_diffrn_reflns_limit_l_min -24
_diffrn_reflns_number 43788
_diffrn_reflns_theta_full 28.34
_diffrn_reflns_theta_max 28.34
_diffrn_reflns_theta_min 1.62
_exptl_absorpt_coefficient_mu 1.493
_exptl_absorpt_correction_T_max 0.9027
_exptl_absorpt_correction_T_min 0.5940
_exptl_absorpt_correction_type multi-scan
_exptl_absorpt_process_details 'SADABS, 1996'
_exptl_crystal_density_diffrn 1.795
_exptl_crystal_density_method 'not measured'
_exptl_crystal_F_000 2280
_exptl_crystal_size_max 0.40
_exptl_crystal_size_mid 0.35
_exptl_crystal_size_min 0.07
_refine_diff_density_max 4.267
_refine_diff_density_min -2.071
_refine_diff_density_rms 0.164
_refine_ls_extinction_method none
_refine_ls_goodness_of_fit_ref 1.071
_refine_ls_hydrogen_treatment mixed
_refine_ls_matrix_type full
_refine_ls_number_parameters 641
_refine_ls_number_reflns 10346
_refine_ls_number_restraints 0
_refine_ls_restrained_S_all 1.071
_refine_ls_R_factor_all 0.0757
_refine_ls_R_factor_gt 0.0590
_refine_ls_shift/su_max 15.000
_refine_ls_shift/su_mean 0.024
_refine_ls_structure_factor_coef Fsqd
_refine_ls_weighting_details 'calc w=1/[\s^2^(Fo^2^)+(0.0550P)^2^+25.3988P] where P=(Fo^2^+2Fc^2^)/3'
_refine_ls_weighting_scheme calc
_refine_ls_wR_factor_gt 0.1333
_refine_ls_wR_factor_ref 0.1407
_reflns_number_gt 8412
_reflns_number_total 10346
_reflns_threshold_expression >2sigma(I)
_cod_data_source_file b922219g.txt
_cod_data_source_block g:\nazari~1\nazari~1\crysta~1\nl83sm~1\smtcnqf4
_cod_original_cell_volume 4288.4(12)
_cod_original_sg_symbol_H-M P21/n
_cod_database_code 7024879

loop_
_symmetry_equiv_pos_as_xyz
'x, y, z'
'-x+1/2, y+1/2, -z+1/2'
'-x, -y, -z'
'x-1/2, -y-1/2, z-1/2'

loop_
_atom_site_label
_atom_site_type_symbol
_atom_site_fract_x
_atom_site_fract_y
_atom_site_fract_z
_atom_site_U_iso_or_equiv
_atom_site_adp_type
_atom_site_occupancy
_atom_site_symmetry_multiplicity
_atom_site_calc_flag
Sm1 Sm 0.23815(2) 0.975635(13) 0.089002(13) 0.01453(9) Uani 1 1 d
F1 F 0.5541(2) 1.09846(18) 0.15362(17) 0.0257(7) Uani 1 1 d
F2 F 0.5579(2) 1.26388(17) 0.36037(16) 0.0248(7) Uani 1 1 d
F3 F 0.7472(3) 1.1048(2) 0.16468(18) 0.0304(8) Uani 1 1 d
F4 F 0.7522(3) 1.27358(18) 0.36853(18) 0.0290(8) Uani 1 1 d
F5 F 0.2819(3) 1.03575(16) 0.34414(16) 0.0264(7) Uani 1 1 d
F6 F 0.3816(3) 0.82014(16) 0.49424(16) 0.0239(7) Uani 1 1 d
F7 F 0.3314(3) 1.12682(17) 0.45594(16) 0.0274(7) Uani 1 1 d
F8 F 0.4375(3) 0.91276(17) 0.60479(16) 0.0255(7) Uani 1 1 d
F9 F 0.0379(3) 1.02612(18) 0.35957(17) 0.0284(7) Uani 1 1 d
F10 F 0.1712(3) 0.84923(17) 0.54290(16) 0.0250(7) Uani 1 1 d
F11 F 0.0795(3) 1.13941(17) 0.45174(17) 0.0276(7) Uani 1 1 d
F12 F 0.2143(3) 0.96260(17) 0.63433(17) 0.0261(7) Uani 1 1 d
O1 O 0.4076(3) 0.9293(2) 0.1383(2) 0.0317(10) Uani 1 1 d
O2 O 0.2531(4) 0.8394(2) 0.0635(2) 0.0279(9) Uani 1 1 d
O3 O 0.3499(4) 0.9740(3) -0.0064(3) 0.0386(11) Uani 1 1 d
O4 O 0.1260(3) 0.9688(2) -0.0234(2) 0.0284(9) Uani 1 1 d
O5 O 0.2288(3) 1.1051(2) 0.0211(2) 0.0281(9) Uani 1 1 d
O6 O 0.0792(3) 0.9153(2) 0.11067(19) 0.0220(8) Uani 1 1 d
O7 O 0.1377(3) 1.0648(2) 0.1479(2) 0.0262(9) Uani 1 1 d
N1 N 0.2444(4) 0.9223(2) 0.2216(2) 0.0221(10) Uani 1 1 d
N2 N 0.3209(4) 0.7267(3) 0.3517(3) 0.0263(10) Uani 1 1 d
N3 N 0.4743(5) 1.0323(3) 0.7286(3) 0.0374(13) Uani 1 1 d
N4 N 0.4277(4) 1.2221(3) 0.5864(3) 0.0332(12) Uani 1 1 d
N5 N 0.3418(3) 1.0757(2) 0.1676(2) 0.0210(9) Uani 1 1 d
N6 N 0.3301(4) 1.2454(3) 0.3343(3) 0.0286(11) Uani 1 1 d
N7 N 0.9765(5) 1.2866(4) 0.3528(4) 0.0523(17) Uani 1 1 d
N8 N 0.9660(4) 1.0952(4) 0.2060(4) 0.0443(15) Uani 1 1 d
N9 N 0.0164(4) 0.8837(3) 0.2576(3) 0.0300(11) Uani 1 1 d
N10 N 0.1138(4) 0.7278(3) 0.4302(3) 0.0336(12) Uani 1 1 d
N11 N 0.2390(4) 1.1052(3) 0.7353(3) 0.0356(13) Uani 1 1 d
N12 N 0.1708(5) 1.2613(3) 0.5581(3) 0.0352(13) Uani 1 1 d
C1 C 0.2702(4) 0.9018(3) 0.2800(3) 0.0185(10) Uani 1 1 d
C2 C 0.3142(4) 0.7917(3) 0.3540(3) 0.0182(10) Uani 1 1 d
C3 C 0.3026(4) 0.8734(3) 0.3517(3) 0.0159(10) Uani 1 1 d
C4 C 0.3311(4) 0.9221(3) 0.4124(3) 0.0152(9) Uani 1 1 d
C5 C 0.3217(4) 1.0034(3) 0.4079(3) 0.0180(10) Uani 1 1 d
C6 C 0.3698(4) 0.8965(3) 0.4833(3) 0.0167(10) Uani 1 1 d
C7 C 0.3466(4) 1.0513(3) 0.4661(3) 0.0178(10) Uani 1 1 d
C8 C 0.3976(4) 0.9443(3) 0.5408(3) 0.0173(10) Uani 1 1 d
C9 C 0.3875(4) 1.0252(3) 0.5365(3) 0.0175(10) Uani 1 1 d
C10 C 0.4143(4) 1.0750(3) 0.5967(3) 0.0185(10) Uani 1 1 d
C11 C 0.4190(4) 1.1569(3) 0.5890(3) 0.0223(11) Uani 1 1 d
C12 C 0.4468(4) 1.0487(3) 0.6690(3) 0.0240(12) Uani 1 1 d
C13 C 0.3870(4) 1.1191(3) 0.2060(3) 0.0195(10) Uani 1 1 d
C14 C 0.3820(4) 1.2135(3) 0.2997(3) 0.0201(11) Uani 1 1 d
C15 C 0.4411(4) 1.1717(3) 0.2538(3) 0.0187(10) Uani 1 1 d
C16 C 0.5451(4) 1.1801(3) 0.2573(3) 0.0187(10) Uani 1 1 d
C17 C 0.6015(4) 1.1412(3) 0.2086(3) 0.0208(11) Uani 1 1 d
C18 C 0.6036(4) 1.2262(3) 0.3102(3) 0.0196(11) Uani 1 1 d
C19 C 0.7014(4) 1.1448(3) 0.2141(3) 0.0217(11) Uani 1 1 d
C20 C 0.7040(4) 1.2305(3) 0.3143(3) 0.0200(11) Uani 1 1 d
C21 C 0.7605(4) 1.1897(3) 0.2670(3) 0.0222(11) Uani 1 1 d
C22 C 0.8650(4) 1.1916(3) 0.2731(3) 0.0280(13) Uani 1 1 d
C23 C 0.9196(5) 1.1386(4) 0.2347(4) 0.0337(14) Uani 1 1 d
C24 C 0.9250(5) 1.2446(4) 0.3181(4) 0.0359(15) Uani 1 1 d
C25 C 0.0464(4) 0.8793(3) 0.3192(3) 0.0227(11) Uani 1 1 d
C26 C 0.1011(4) 0.7914(3) 0.4156(3) 0.0235(11) Uani 1 1 d
C27 C 0.0859(4) 0.8698(3) 0.3945(3) 0.0199(10) Uani 1 1 d
C28 C 0.1044(4) 0.9309(3) 0.4451(3) 0.0177(10) Uani 1 1 d
C29 C 0.0837(4) 1.0094(3) 0.4268(3) 0.0188(10) Uani 1 1 d
C30 C 0.1478(4) 0.9207(3) 0.5188(3) 0.0180(10) Uani 1 1 d
C31 C 0.1052(4) 1.0679(3) 0.4749(3) 0.0186(10) Uani 1 1 d
C32 C 0.1699(4) 0.9792(3) 0.5669(3) 0.0190(10) Uani 1 1 d
C33 C 0.1517(4) 1.0578(3) 0.5478(3) 0.0166(10) Uani 1 1 d
C34 C 0.1781(4) 1.1189(3) 0.5974(3) 0.0211(11) Uani 1 1 d
C35 C 0.1737(5) 1.1974(3) 0.5744(3) 0.0242(12) Uani 1 1 d
C36 C 0.2125(4) 1.1090(3) 0.6732(3) 0.0241(12) Uani 1 1 d
O1S O 0.0087(3) 0.1469(2) 0.0172(2) 0.0267(8) Uiso 1 1 d
O2S O 0.5243(5) 0.8870(4) 0.0137(3) 0.0620(15) Uiso 1 1 d
O3S O 0.8399(5) 0.9310(4) 0.1283(3) 0.0663(16) Uiso 1 1 d
H3SA H 0.758(4) 0.945(3) 0.117(3) 0.000(11) Uiso 1 1 d
H2WA H 0.268(6) 0.825(5) 0.030(4) 0.04(2) Uiso 1 1 d
H3WA H 0.396(6) 0.931(5) -0.006(4) 0.05(2) Uiso 1 1 d
H3WB H 0.327(8) 0.930(6) -0.031(5) 0.08(3) Uiso 1 1 d

loop_
_atom_site_aniso_label
_atom_site_aniso_U_11
_atom_site_aniso_U_22
_atom_site_aniso_U_33
_atom_site_aniso_U_23
_atom_site_aniso_U_13
_atom_site_aniso_U_12
Sm1 0.02016(15) 0.01032(12) 0.01243(12) -0.00009(9) -0.00074(9) 0.00064(10)
F1 0.0254(18) 0.0273(16) 0.0240(15) -0.0094(13) 0.0018(13) -0.0036(13)
F2 0.0340(19) 0.0188(15) 0.0207(15) -0.0047(12) -0.0010(13) -0.0001(13)
F3 0.0280(19) 0.0315(18) 0.0330(18) -0.0057(14) 0.0095(15) 0.0004(14)
F4 0.035(2) 0.0188(15) 0.0295(17) -0.0017(13) -0.0096(14) -0.0055(13)
F5 0.049(2) 0.0143(14) 0.0137(14) 0.0035(11) -0.0066(13) 0.0009(13)
F6 0.037(2) 0.0136(14) 0.0196(14) 0.0034(11) -0.0006(13) 0.0060(13)
F7 0.049(2) 0.0111(14) 0.0208(15) 0.0025(11) -0.0031(14) -0.0005(13)
F8 0.038(2) 0.0207(15) 0.0150(14) 0.0035(12) -0.0069(13) 0.0030(13)
F9 0.040(2) 0.0240(16) 0.0194(15) 0.0021(12) -0.0036(14) 0.0048(14)
F10 0.038(2) 0.0129(14) 0.0232(15) 0.0033(12) 0.0000(14) 0.0017(13)
F11 0.042(2) 0.0127(14) 0.0264(16) 0.0032(12) -0.0025(14) 0.0066(13)
F12 0.039(2) 0.0193(15) 0.0198(15) 0.0041(12) 0.0007(13) -0.0015(13)
O1 0.027(2) 0.035(2) 0.030(2) -0.0088(18) -0.0080(17) 0.0121(18)
O2 0.042(3) 0.0140(18) 0.029(2) -0.0029(16) 0.0130(19) 0.0009(17)
O3 0.041(3) 0.045(3) 0.033(2) 0.004(2) 0.014(2) 0.015(2)
O4 0.032(2) 0.031(2) 0.0198(18) 0.0051(16) -0.0066(16) -0.0047(17)
O5 0.042(3) 0.0173(18) 0.0253(19) 0.0028(15) 0.0072(18) -0.0013(17)
O6 0.026(2) 0.0201(18) 0.0193(17) -0.0017(14) -0.0011(15) -0.0047(15)
O7 0.024(2) 0.0178(18) 0.038(2) -0.0059(16) 0.0074(17) 0.0004(15)
N1 0.034(3) 0.015(2) 0.016(2) -0.0007(16) 0.0004(18) -0.0025(18)
N2 0.034(3) 0.019(2) 0.025(2) 0.0016(18) -0.002(2) 0.0025(19)
N3 0.051(4) 0.034(3) 0.024(2) -0.003(2) -0.009(2) -0.003(2)
N4 0.041(3) 0.026(3) 0.032(3) -0.003(2) 0.000(2) -0.010(2)
N5 0.017(2) 0.018(2) 0.027(2) -0.0021(18) -0.0028(18) -0.0009(17)
N6 0.035(3) 0.021(2) 0.031(3) 0.000(2) 0.009(2) -0.001(2)
N7 0.046(4) 0.036(3) 0.069(4) 0.009(3) -0.017(3) -0.015(3)
N8 0.024(3) 0.051(4) 0.059(4) 0.008(3) 0.012(3) 0.006(3)
N9 0.035(3) 0.030(3) 0.025(2) -0.006(2) 0.005(2) -0.006(2)
N10 0.047(3) 0.019(2) 0.037(3) -0.005(2) 0.013(2) -0.001(2)
N11 0.049(4) 0.035(3) 0.023(3) -0.006(2) 0.006(2) -0.006(2)
N12 0.057(4) 0.021(3) 0.029(3) -0.002(2) 0.011(2) -0.005(2)
C1 0.024(3) 0.012(2) 0.019(2) -0.0008(18) 0.002(2) -0.0010(19)
C2 0.020(3) 0.020(3) 0.013(2) 0.0030(18) -0.0025(19) -0.001(2)
C3 0.023(3) 0.012(2) 0.013(2) 0.0027(17) 0.0007(19) -0.0003(19)
C4 0.017(3) 0.014(2) 0.015(2) 0.0036(17) 0.0028(18) 0.0008(18)
C5 0.025(3) 0.013(2) 0.015(2) 0.0023(17) -0.001(2) -0.0004(19)
C6 0.018(3) 0.017(2) 0.015(2) 0.0037(18) -0.0002(19) 0.0030(19)
C7 0.020(3) 0.013(2) 0.020(2) 0.0039(18) 0.003(2) -0.0007(19)
C8 0.019(3) 0.020(2) 0.013(2) 0.0038(18) 0.0018(19) 0.001(2)
C9 0.019(3) 0.017(2) 0.016(2) 0.0006(18) -0.0013(19) -0.002(2)
C10 0.017(3) 0.020(2) 0.017(2) 0.0010(19) -0.0027(19) -0.004(2)
C11 0.022(3) 0.022(3) 0.021(2) -0.001(2) -0.003(2) -0.007(2)
C12 0.025(3) 0.021(3) 0.024(3) -0.002(2) -0.001(2) -0.002(2)
C13 0.018(3) 0.016(2) 0.024(2) 0.002(2) 0.003(2) 0.005(2)
C14 0.026(3) 0.014(2) 0.020(2) 0.0027(19) -0.001(2) -0.004(2)
C15 0.024(3) 0.011(2) 0.020(2) 0.0013(18) -0.001(2) -0.0019(19)
C16 0.027(3) 0.011(2) 0.018(2) 0.0023(18) 0.001(2) -0.0004(19)
C17 0.027(3) 0.017(2) 0.018(2) -0.0007(19) 0.001(2) -0.002(2)
C18 0.030(3) 0.011(2) 0.018(2) 0.0034(18) 0.003(2) 0.001(2)
C19 0.026(3) 0.016(2) 0.023(3) 0.0028(19) 0.005(2) 0.000(2)
C20 0.027(3) 0.010(2) 0.021(2) 0.0030(18) -0.006(2) -0.0056(19)
C21 0.023(3) 0.012(2) 0.030(3) 0.008(2) -0.001(2) -0.003(2)
C22 0.024(3) 0.023(3) 0.036(3) 0.008(2) -0.001(2) -0.003(2)
C23 0.025(3) 0.035(3) 0.041(3) 0.010(3) 0.005(3) -0.006(3)
C24 0.031(4) 0.026(3) 0.048(4) 0.013(3) -0.004(3) -0.006(3)
C25 0.025(3) 0.018(2) 0.027(3) -0.008(2) 0.011(2) -0.006(2)
C26 0.027(3) 0.019(3) 0.026(3) -0.004(2) 0.009(2) -0.004(2)
C27 0.021(3) 0.017(2) 0.023(2) -0.002(2) 0.009(2) -0.002(2)
C28 0.018(3) 0.016(2) 0.020(2) 0.0009(19) 0.005(2) -0.0021(19)
C29 0.021(3) 0.019(2) 0.016(2) 0.0028(18) -0.001(2) 0.0014(19)
C30 0.020(3) 0.013(2) 0.022(2) 0.0052(18) 0.004(2) 0.0016(19)
C31 0.022(3) 0.014(2) 0.020(2) 0.0030(18) 0.003(2) 0.0026(19)
C32 0.021(3) 0.019(2) 0.017(2) 0.0077(19) 0.0014(19) 0.003(2)
C33 0.020(3) 0.011(2) 0.019(2) -0.0003(18) 0.0055(19) -0.0002(19)
C34 0.024(3) 0.018(2) 0.021(2) 0.000(2) 0.004(2) -0.002(2)
C35 0.035(3) 0.020(3) 0.019(2) -0.001(2) 0.006(2) -0.004(2)
C36 0.029(3) 0.023(3) 0.020(3) -0.005(2) 0.005(2) -0.007(2)

loop_
_atom_type_symbol
_atom_type_description
_atom_type_scat_dispersion_real
_atom_type_scat_dispersion_imag
_atom_type_scat_source
C C 0.0033 0.0016 'International Tables Vol C Tables 4.2.6.8 and 6.1.1.4'
H H 0.0000 0.0000 'International Tables Vol C Tables 4.2.6.8 and 6.1.1.4'
N N 0.0061 0.0033 'International Tables Vol C Tables 4.2.6.8 and 6.1.1.4'
O O 0.0106 0.0060 'International Tables Vol C Tables 4.2.6.8 and 6.1.1.4'
F F 0.0171 0.0103 'International Tables Vol C Tables 4.2.6.8 and 6.1.1.4'
Sm Sm -0.1638 3.4418 'International Tables Vol C Tables 4.2.6.8 and 6.1.1.4'

loop_
_geom_angle_atom_site_label_1
_geom_angle_atom_site_label_2
_geom_angle_atom_site_label_3
_geom_angle
O7 Sm1 O4 94.71(14)
O7 Sm1 O2 141.34(14)
O4 Sm1 O2 81.16(15)
O7 Sm1 O3 139.54(15)
O4 Sm1 O3 76.75(16)
O2 Sm1 O3 77.19(16)
O7 Sm1 O6 69.49(13)
O4 Sm1 O6 69.16(13)
O2 Sm1 O6 73.23(14)
O3 Sm1 O6 137.49(16)
O7 Sm1 O1 126.32(13)
O4 Sm1 O1 138.61(14)
O2 Sm1 O1 70.13(15)
O3 Sm1 O1 68.42(15)
O6 Sm1 O1 125.91(14)
O7 Sm1 N5 67.18(14)
O4 Sm1 N5 139.33(14)
O2 Sm1 N5 135.80(15)
O3 Sm1 N5 93.64(17)
O6 Sm1 N5 128.80(13)
O1 Sm1 N5 66.37(14)
O7 Sm1 O5 69.78(13)
O4 Sm1 O5 68.95(13)
O2 Sm1 O5 139.72(14)
O3 Sm1 O5 70.28(15)
O6 Sm1 O5 117.24(13)
O1 Sm1 O5 116.53(15)
N5 Sm1 O5 70.61(13)
O7 Sm1 N1 76.49(14)
O4 Sm1 N1 136.73(14)
O2 Sm1 N1 80.60(14)
O3 Sm1 N1 135.43(16)
O6 Sm1 N1 68.09(13)
O1 Sm1 N1 67.81(15)
N5 Sm1 N1 76.38(14)
O5 Sm1 N1 139.63(13)
C1 N1 Sm1 164.0(4)
C13 N5 Sm1 176.6(4)
N1 C1 C3 177.8(5)
N2 C2 C3 176.1(5)
C4 C3 C1 122.8(4)
C4 C3 C2 123.7(4)
C1 C3 C2 113.2(4)
C6 C4 C3 124.7(4)
C6 C4 C5 112.8(4)
C3 C4 C5 122.5(4)
F5 C5 C7 117.3(4)
F5 C5 C4 119.2(4)
C7 C5 C4 123.4(4)
F6 C6 C8 118.0(4)
F6 C6 C4 118.1(4)
C8 C6 C4 123.8(5)
F7 C7 C5 118.1(4)
F7 C7 C9 118.6(4)
C5 C7 C9 123.3(5)
F8 C8 C6 118.0(4)
F8 C8 C9 118.7(4)
C6 C8 C9 123.3(4)
C7 C9 C8 113.3(4)
C7 C9 C10 123.3(5)
C8 C9 C10 123.5(4)
C9 C10 C12 123.4(5)
C9 C10 C11 122.8(4)
C12 C10 C11 113.6(4)
N4 C11 C10 175.5(6)
N3 C12 C10 175.6(6)
N5 C13 C15 179.0(6)
N6 C14 C15 176.3(6)
C13 C15 C16 122.5(5)
C13 C15 C14 114.1(5)
C16 C15 C14 123.3(5)
C15 C16 C17 122.4(5)
C15 C16 C18 124.1(5)
C17 C16 C18 113.5(5)
C19 C17 F1 117.7(5)
C19 C17 C16 123.1(5)
F1 C17 C16 119.3(5)
F2 C18 C20 118.7(5)
F2 C18 C16 118.4(5)
C20 C18 C16 122.8(5)
C17 C19 F3 117.7(5)
C17 C19 C21 123.9(5)
F3 C19 C21 118.4(5)
F4 C20 C18 117.7(5)
F4 C20 C21 118.7(5)
C18 C20 C21 123.6(5)
C22 C21 C19 123.2(5)
C22 C21 C20 123.7(5)
C19 C21 C20 113.1(5)
C21 C22 C23 121.7(5)
C21 C22 C24 123.9(6)
C23 C22 C24 114.3(6)
N8 C23 C22 177.4(7)
N7 C24 C22 177.2(9)
N9 C25 C27 176.8(6)
N10 C26 C27 177.8(6)
C28 C27 C26 122.2(5)
C28 C27 C25 124.2(5)
C26 C27 C25 113.5(5)
C27 C28 C30 123.5(5)
C27 C28 C29 123.5(5)
C30 C28 C29 113.0(4)
F9 C29 C31 118.2(4)
F9 C29 C28 118.6(4)
C31 C29 C28 123.2(4)
F10 C30 C32 117.2(4)
F10 C30 C28 118.8(4)
C32 C30 C28 124.0(4)
F11 C31 C29 117.6(4)
F11 C31 C33 118.7(4)
C29 C31 C33 123.7(4)
F12 C32 C30 118.5(4)
F12 C32 C33 118.6(4)
C30 C32 C33 122.9(4)
C34 C33 C31 124.0(4)
C34 C33 C32 122.8(5)
C31 C33 C32 113.2(4)
C33 C34 C36 124.2(5)
C33 C34 C35 122.1(5)
C36 C34 C35 113.7(5)
N12 C35 C34 178.0(6)
N11 C36 C34 176.1(6)

loop_
_geom_bond_atom_site_label_1
_geom_bond_atom_site_label_2
_geom_bond_distance
Sm1 O7 2.405(4)
Sm1 O4 2.409(4)
Sm1 O2 2.429(4)
Sm1 O3 2.450(5)
Sm1 O6 2.473(4)
Sm1 O1 2.498(4)
Sm1 N5 2.566(4)
Sm1 O5 2.567(4)
Sm1 N1 2.591(4)
F1 C17 1.349(6)
F2 C18 1.341(6)
F3 C19 1.352(6)
F4 C20 1.347(6)
F5 C5 1.348(5)
F6 C6 1.349(6)
F7 C7 1.339(6)
F8 C8 1.346(5)
F9 C29 1.342(6)
F10 C30 1.344(5)
F11 C31 1.346(6)
F12 C32 1.338(6)
N1 C1 1.143(6)
N2 C2 1.136(7)
N3 C12 1.147(7)
N4 C11 1.141(7)
N5 C13 1.156(7)
N6 C14 1.145(7)
N7 C24 1.146(8)
N8 C23 1.150(9)
N9 C25 1.154(7)
N10 C26 1.147(7)
N11 C36 1.152(7)
N12 C35 1.149(7)
C1 C3 1.421(6)
C2 C3 1.429(7)
C3 C4 1.413(7)
C4 C6 1.412(6)
C4 C5 1.423(7)
C5 C7 1.363(7)
C6 C8 1.359(7)
C7 C9 1.414(7)
C8 C9 1.415(7)
C9 C10 1.416(7)
C10 C12 1.418(7)
C10 C11 1.434(7)
C13 C15 1.409(7)
C14 C15 1.431(8)
C15 C16 1.411(8)
C16 C17 1.416(7)
C16 C18 1.422(7)
C17 C19 1.348(8)
C18 C20 1.357(8)
C19 C21 1.415(7)
C20 C21 1.415(8)
C21 C22 1.408(8)
C22 C23 1.421(9)
C22 C24 1.424(8)
C25 C27 1.428(8)
C26 C27 1.425(7)
C27 C28 1.412(7)
C28 C30 1.416(7)
C28 C29 1.426(7)
C29 C31 1.355(7)
C30 C32 1.355(7)
C31 C33 1.417(7)
C32 C33 1.425(7)
C33 C34 1.415(7)
C34 C36 1.421(7)
C34 C35 1.428(7)
